data_4063019
_journal_name_full Organometallics
_journal_year 2004
_chemical_formula_sum 'C25 H32 N P Ti'
_chemical_formula_weight 425.39
_space_group_IT_number 14
_symmetry_cell_setting monoclinic
_symmetry_space_group_name_Hall '-P 2yn'
_symmetry_space_group_name_H-M 'P 1 21/n 1'
_cell_angle_alpha 90.00
_cell_angle_beta 100.181(11)
_cell_angle_gamma 90.00
_cell_formula_units_Z 4
_cell_length_a 9.370(5)
_cell_length_b 20.591(12)
_cell_length_c 12.046(7)
_cell_measurement_temperature 293(2)
_cell_volume 2288(2)
_diffrn_ambient_temperature 293(2)
_exptl_crystal_density_diffrn 1.235
_cod_original_sg_symbol_H-M 'P 21/n'
_cod_database_code 4063019

loop_
_symmetry_equiv_pos_as_xyz
'x, y, z'
'-x+1/2, y+1/2, -z+1/2'
'-x, -y, -z'
'x-1/2, -y-1/2, z-1/2'

loop_
_atom_site_label
_atom_site_type_symbol
_atom_site_fract_x
_atom_site_fract_y
_atom_site_fract_z
_atom_site_U_iso_or_equiv
_atom_site_adp_type
_atom_site_occupancy
_atom_site_symmetry_multiplicity
_atom_site_calc_flag
_atom_site_refinement_flags
_atom_site_disorder_assembly
_atom_site_disorder_group
Ti1 Ti 0.14687(6) 0.17651(3) 0.89393(4) 0.0421(2) Uani 1 1 d . . .
P1 P 0.30691(9) 0.07999(4) 0.73538(6) 0.0366(2) Uani 1 1 d . . .
N1 N 0.2696(2) 0.11540(12) 0.84149(18) 0.0384(7) Uani 1 1 d . . .
C1 C 0.1238(10) 0.0937(2) 1.0299(4) 0.0942(17) Uani 1 1 d . . .
H1B H 0.1433 0.0474 1.0220 0.113 Uiso 1 1 calc R . .
C2 C -0.0106(7) 0.1235(4) 1.0024(4) 0.1034(19) Uani 1 1 d . . .
H2A H -0.1029 0.1021 0.9729 0.124 Uiso 1 1 calc R . .
C3 C 0.0080(7) 0.1874(3) 1.0459(4) 0.0915(16) Uani 1 1 d . . .
H3A H -0.0697 0.2189 1.0485 0.110 Uiso 1 1 calc R . .
C4 C 0.1488(7) 0.1956(3) 1.0916(3) 0.0833(14) Uani 1 1 d . . .
H4A H 0.1900 0.2337 1.1342 0.100 Uiso 1 1 calc R . .
C5 C 0.2193(5) 0.1383(4) 1.0827(4) 0.0903(15) Uani 1 1 d . . .
H5A H 0.3194 0.1289 1.1186 0.108 Uiso 1 1 calc R . .
C15 C 0.0591(5) 0.28952(18) 0.8757(3) 0.0657(11) Uani 1 1 d . . .
H15A H 0.0378 0.3107 0.9437 0.079 Uiso 1 1 calc R . .
C14 C -0.0479(4) 0.2530(2) 0.8144(3) 0.0639(11) Uani 1 1 d . . .
H14A H -0.1401 0.2499 0.8419 0.077 Uiso 1 1 calc R . .
C13 C -0.0147(3) 0.20266(17) 0.7407(3) 0.0499(9) Uani 1 1 d . . .
H13A H -0.0881 0.1719 0.7043 0.060 Uiso 1 1 calc R . .
C12 C 0.1222(3) 0.21184(15) 0.7026(2) 0.0380(8) Uani 1 1 d . . .
C17 C 0.2276(4) 0.25041(15) 0.7641(3) 0.0472(9) Uani 1 1 d . . .
H17A H 0.3270 0.2452 0.7504 0.057 Uiso 1 1 calc R . .
C16 C 0.2091(4) 0.28040(16) 0.8677(3) 0.0585(10) Uani 1 1 d . . .
H16A H 0.2882 0.3025 0.9176 0.070 Uiso 1 1 calc R . .
C11 C 0.1535(3) 0.17782(16) 0.5995(2) 0.0363(7) Uani 1 1 d . . .
C10 C 0.0906(3) 0.20537(16) 0.4961(3) 0.0481(9) Uani 1 1 d . . .
H10A H 0.0292 0.2410 0.4948 0.058 Uiso 1 1 calc R . .
C9 C 0.1190(4) 0.17998(19) 0.3955(3) 0.0534(10) Uani 1 1 d . . .
H9A H 0.0755 0.1982 0.3272 0.064 Uiso 1 1 calc R . .
C8 C 0.2104(4) 0.12849(17) 0.3967(3) 0.0491(9) Uani 1 1 d . . .
H8A H 0.2308 0.1122 0.3293 0.059 Uiso 1 1 calc R . .
C7 C 0.2730(3) 0.10035(16) 0.4978(2) 0.0460(9) Uani 1 1 d . . .
H7A H 0.3356 0.0653 0.4975 0.055 Uiso 1 1 calc R . .
C6 C 0.2435(3) 0.12386(15) 0.6015(2) 0.0368(8) Uani 1 1 d . . .
C18 C 0.2075(4) -0.00022(16) 0.7147(3) 0.0539(10) Uani 1 1 d . . .
C19 C 0.0462(4) 0.01726(19) 0.7138(3) 0.0836(13) Uani 1 1 d . . .
H19A H -0.0115 -0.0215 0.7035 0.125 Uiso 1 1 calc R . .
H19B H 0.0134 0.0469 0.6531 0.125 Uiso 1 1 calc R . .
H19C H 0.0368 0.0372 0.7841 0.125 Uiso 1 1 calc R . .
C20 C 0.2607(5) -0.04441(19) 0.8165(3) 0.0839(14) Uani 1 1 d . . .
H20A H 0.2105 -0.0852 0.8063 0.126 Uiso 1 1 calc R . .
H20B H 0.2419 -0.0239 0.8840 0.126 Uiso 1 1 calc R . .
H20C H 0.3630 -0.0517 0.8226 0.126 Uiso 1 1 calc R . .
C21 C 0.2168(5) -0.03793(18) 0.6064(3) 0.0874(14) Uani 1 1 d . . .
H21A H 0.1626 -0.0776 0.6052 0.131 Uiso 1 1 calc R . .
H21B H 0.3164 -0.0478 0.6042 0.131 Uiso 1 1 calc R . .
H21C H 0.1774 -0.0120 0.5420 0.131 Uiso 1 1 calc R . .
C22 C 0.5092(3) 0.07209(18) 0.7521(3) 0.0505(9) Uani 1 1 d . . .
C23 C 0.5675(4) 0.0523(2) 0.8748(3) 0.0838(14) Uani 1 1 d . . .
H23A H 0.6710 0.0479 0.8856 0.126 Uiso 1 1 calc R . .
H23B H 0.5253 0.0116 0.8906 0.126 Uiso 1 1 calc R . .
H23C H 0.5425 0.0850 0.9249 0.126 Uiso 1 1 calc R . .
C24 C 0.5668(4) 0.1398(2) 0.7343(4) 0.0893(14) Uani 1 1 d . . .
H24A H 0.6705 0.1382 0.7421 0.134 Uiso 1 1 calc R . .
H24B H 0.5404 0.1689 0.7895 0.134 Uiso 1 1 calc R . .
H24C H 0.5257 0.1548 0.6601 0.134 Uiso 1 1 calc R . .
C25 C 0.5676(5) 0.0234(3) 0.6743(4) 0.1122(18) Uani 1 1 d . . .
H25A H 0.6717 0.0236 0.6904 0.168 Uiso 1 1 calc R . .
H25B H 0.5350 0.0356 0.5971 0.168 Uiso 1 1 calc R . .
H25C H 0.5327 -0.0193 0.6868 0.168 Uiso 1 1 calc R . .

loop_
_atom_site_aniso_label
_atom_site_aniso_U_11
_atom_site_aniso_U_22
_atom_site_aniso_U_33
_atom_site_aniso_U_23
_atom_site_aniso_U_13
_atom_site_aniso_U_12
Ti1 0.0432(4) 0.0523(4) 0.0328(3) -0.0065(3) 0.0125(3) -0.0003(3)
P1 0.0424(6) 0.0388(5) 0.0294(4) 0.0015(4) 0.0087(4) 0.0032(4)
N1 0.0423(18) 0.0463(17) 0.0280(14) -0.0032(12) 0.0102(11) 0.0003(13)
C1 0.169(6) 0.075(4) 0.056(3) 0.007(3) 0.069(4) -0.008(4)
C2 0.087(4) 0.182(7) 0.049(3) -0.003(4) 0.032(3) -0.067(4)
C3 0.086(4) 0.146(6) 0.054(3) 0.005(3) 0.044(3) 0.031(4)
C4 0.107(5) 0.108(5) 0.036(2) -0.016(2) 0.015(3) -0.002(4)
C5 0.087(4) 0.145(5) 0.041(3) 0.026(3) 0.018(3) 0.024(4)
C15 0.075(3) 0.067(3) 0.056(2) -0.018(2) 0.015(2) 0.020(2)
C14 0.049(3) 0.090(3) 0.055(2) -0.008(2) 0.016(2) 0.020(2)
C13 0.035(2) 0.066(3) 0.049(2) -0.0123(18) 0.0094(17) 0.0015(17)
C12 0.038(2) 0.038(2) 0.0381(19) 0.0017(16) 0.0071(15) 0.0064(17)
C17 0.050(2) 0.039(2) 0.054(2) 0.0002(18) 0.0113(18) 0.0053(18)
C16 0.064(3) 0.050(2) 0.060(2) -0.011(2) 0.0059(19) -0.002(2)
C11 0.0344(19) 0.044(2) 0.0305(17) 0.0025(16) 0.0063(13) -0.0016(17)
C10 0.043(2) 0.056(2) 0.045(2) 0.0120(17) 0.0080(17) 0.0089(17)
C9 0.056(3) 0.071(3) 0.0322(19) 0.015(2) 0.0049(16) -0.002(2)
C8 0.059(2) 0.061(3) 0.030(2) 0.0002(17) 0.0146(17) -0.007(2)
C7 0.051(2) 0.052(2) 0.0360(19) 0.0009(17) 0.0114(16) 0.0032(17)
C6 0.041(2) 0.044(2) 0.0267(17) -0.0002(15) 0.0088(14) -0.0012(17)
C18 0.075(3) 0.041(2) 0.046(2) -0.0019(18) 0.0113(18) -0.0053(19)
C19 0.068(3) 0.071(3) 0.109(3) -0.015(3) 0.009(2) -0.029(2)
C20 0.125(4) 0.061(3) 0.067(3) 0.018(2) 0.020(3) -0.019(3)
C21 0.150(4) 0.049(3) 0.066(3) -0.014(2) 0.025(3) -0.019(3)
C22 0.049(2) 0.062(3) 0.0413(19) 0.0035(18) 0.0097(16) 0.0136(19)
C23 0.061(3) 0.116(4) 0.068(3) 0.022(3) -0.006(2) 0.013(2)
C24 0.040(3) 0.098(4) 0.128(4) 0.034(3) 0.012(2) -0.008(2)
C25 0.075(3) 0.159(5) 0.103(4) -0.042(3) 0.019(3) 0.047(3)

loop_
_geom_bond_atom_site_label_1
_geom_bond_atom_site_label_2
_geom_bond_distance
_geom_bond_site_symmetry_2
_geom_bond_publ_flag
Ti1 N1 1.887(2) . ?
Ti1 C13 2.236(3) . ?
Ti1 C16 2.254(4) . ?
Ti1 C5 2.388(4) . ?
Ti1 C12 2.388(3) . ?
Ti1 C17 2.398(3) . ?
Ti1 C2 2.400(4) . ?
Ti1 C1 2.400(4) . ?
Ti1 C4 2.410(4) . ?
Ti1 C3 2.436(4) . ?
Ti1 C15 2.465(4) . ?
Ti1 C14 2.472(4) . ?
P1 N1 1.564(2) . ?
P1 C6 1.853(3) . ?
P1 C22 1.878(3) . ?
P1 C18 1.891(4) . ?
C1 C5 1.358(6) . ?
C1 C2 1.386(7) . ?
C2 C3 1.416(7) . ?
C3 C4 1.346(6) . ?
C4 C5 1.366(6) . ?
C15 C14 1.362(5) . ?
C15 C16 1.438(5) . ?
C14 C13 1.434(5) . ?
C13 C12 1.449(4) . ?
C12 C17 1.377(4) . ?
C12 C11 1.499(4) . ?
C17 C16 1.430(4) . ?
C11 C6 1.393(4) . ?
C11 C10 1.401(4) . ?
C10 C9 1.387(4) . ?
C9 C8 1.362(4) . ?
C8 C7 1.381(4) . ?
C7 C6 1.412(4) . ?
C18 C21 1.535(4) . ?
C18 C20 1.537(4) . ?
C18 C19 1.552(5) . ?
C22 C24 1.523(5) . ?
C22 C23 1.537(4) . ?
C22 C25 1.538(5) . ?
